data_7222212
loop_
_publ_author_name
'Wang, Xiao-Feng'
'Yu, Min'
'Liu, Guang-Xiang'

_publ_section_title
;
 A series of coordination polymers based on varied polycarboxylates and
 different imidazole-containing ligands: Syntheses, crystal structures and
 physical properties
;
_journal_name_full 'RSC Adv.'
_journal_paper_doi 10.1039/C5RA16112F
_journal_year 2015
_chemical_formula_moiety 'C30 H27 Br N6 Ni O6 Zn'
_chemical_formula_sum 'C30 H27 Br N6 Ni O6 Zn'
_chemical_formula_weight 771.57
_chemical_name_systematic
; 
 ? 
;
_space_group_IT_number 198
_symmetry_cell_setting cubic
_symmetry_space_group_name_Hall 'P 2ac 2ab 3'
_symmetry_space_group_name_H-M 'P 21 3'
_atom_sites_solution_hydrogens geom
_atom_sites_solution_primary direct
_atom_sites_solution_secondary difmap
_audit_creation_method SHELXL-97
_cell_angle_alpha 90.00
_cell_angle_beta 90.00
_cell_angle_gamma 90.00
_cell_formula_units_Z 4
_cell_length_a 14.6382(4)
_cell_length_b 14.6382(4)
_cell_length_c 14.6382(4)
_cell_measurement_reflns_used 2449
_cell_measurement_temperature 293(2)
_cell_measurement_theta_max 17.24
_cell_measurement_theta_min 2.41
_cell_volume 3136.63(15)
_computing_cell_refinement 'SAINT (Bruker, 2000)'
_computing_data_collection 'SMART (Bruker, 2000)'
_computing_data_reduction SAINT
_computing_molecular_graphics 'SHELXTL (Sheldrick, 2008)'
_computing_publication_material SHELXTL
_computing_structure_refinement 'SHELXL97 (Sheldrick, 2008)'
_computing_structure_solution 'SHELXS97 (Sheldrick, 2008)'
_diffrn_ambient_temperature 293(2)
_diffrn_measured_fraction_theta_full 1.000
_diffrn_measured_fraction_theta_max 1.000
_diffrn_measurement_device_type 'Bruker Smart Aepex CCD area detector'
_diffrn_measurement_method 'phi and omega scans'
_diffrn_radiation_monochromator graphite
_diffrn_radiation_source 'sealed tube'
_diffrn_radiation_type MoK\a
_diffrn_radiation_wavelength 0.71073
_diffrn_reflns_av_R_equivalents 0.0818
_diffrn_reflns_av_sigmaI/netI 0.0428
_diffrn_reflns_limit_h_max 17
_diffrn_reflns_limit_h_min -17
_diffrn_reflns_limit_k_max 17
_diffrn_reflns_limit_k_min -17
_diffrn_reflns_limit_l_max 16
_diffrn_reflns_limit_l_min -17
_diffrn_reflns_number 22244
_diffrn_reflns_theta_full 25.48
_diffrn_reflns_theta_max 25.48
_diffrn_reflns_theta_min 1.97
_exptl_absorpt_coefficient_mu 2.691
_exptl_absorpt_correction_T_max 0.6727
_exptl_absorpt_correction_T_min 0.6151
_exptl_absorpt_correction_type multi-scan
_exptl_absorpt_process_details 'SADABS(Bruker, 2000)'
_exptl_crystal_colour 'pale green'
_exptl_crystal_density_diffrn 1.634
_exptl_crystal_density_method 'not measured'
_exptl_crystal_description block
_exptl_crystal_F_000 1560
_exptl_crystal_size_max 0.20
_exptl_crystal_size_mid 0.18
_exptl_crystal_size_min 0.16
_refine_diff_density_max 0.244
_refine_diff_density_min -0.617
_refine_diff_density_rms 0.054
_refine_ls_abs_structure_details 'Flack H D (1983), Acta Cryst. A39, 876-881'
_refine_ls_abs_structure_Flack -0.01(2)
_refine_ls_extinction_method none
_refine_ls_goodness_of_fit_ref 1.044
_refine_ls_hydrogen_treatment constr
_refine_ls_matrix_type full
_refine_ls_number_parameters 137
_refine_ls_number_reflns 1966
_refine_ls_number_restraints 13
_refine_ls_restrained_S_all 1.183
_refine_ls_R_factor_all 0.0545
_refine_ls_R_factor_gt 0.0380
_refine_ls_shift/su_max 0.000
_refine_ls_shift/su_mean 0.000
_refine_ls_structure_factor_coef Fsqd
_refine_ls_weighting_details 'calc w=1/[\s^2^(Fo^2^)+(0.0417P)^2^+1.2295P] where P=(Fo^2^+2Fc^2^)/3'
_refine_ls_weighting_scheme calc
_refine_ls_wR_factor_gt 0.0828
_refine_ls_wR_factor_ref 0.0899
_reflns_number_gt 1613
_reflns_number_total 1966
_reflns_threshold_expression >2sigma(I)
_cod_data_source_file c5ra16112f2.cif
_cod_data_source_block CEC3
_cod_depositor_comments
;
The following automatic conversions were performed:

'_symmetry_cell_setting' value 'Cubic' changed to 'cubic' according
to
/usr/data/users/saulius/crontab/automatic-downloads/rss-feeds/RSC/lib/dictionaries/cif_core.dic
dictionary named 'cif_core.dic' version 2.4.2 from 2011-04-26.

Automatic conversion script
Id: cif_fix_values 3271 2015-04-21 07:52:19Z andrius 
;
_cod_database_code 7222212

loop_
_symmetry_equiv_pos_as_xyz
'x, y, z'
'-x+1/2, -y, z+1/2'
'-x, y+1/2, -z+1/2'
'x+1/2, -y+1/2, -z'
'z, x, y'
'z+1/2, -x+1/2, -y'
'-z+1/2, -x, y+1/2'
'-z, x+1/2, -y+1/2'
'y, z, x'
'-y, z+1/2, -x+1/2'
'y+1/2, -z+1/2, -x'
'-y+1/2, -z, x+1/2'

loop_
_atom_site_label
_atom_site_type_symbol
_atom_site_fract_x
_atom_site_fract_y
_atom_site_fract_z
_atom_site_U_iso_or_equiv
_atom_site_adp_type
_atom_site_occupancy
_atom_site_symmetry_multiplicity
_atom_site_calc_flag
_atom_site_refinement_flags
Zn1 Zn 0.04658(4) 0.04658(4) 0.04658(4) 0.0377(3) Uani 1 3 d SU
Ni1 Ni 0.19577(4) 0.19577(4) 0.19577(4) 0.0362(3) Uani 1 3 d S
N1 N 0.1827(3) 0.1997(3) 0.3372(3) 0.0430(10) Uani 1 1 d .
N2 N 0.2019(3) 0.1791(3) 0.4858(3) 0.0486(11) Uani 1 1 d .
O1 O 0.2085(2) 0.1861(2) 0.0525(2) 0.0423(8) Uani 1 1 d .
O2 O 0.1647(2) 0.0547(2) -0.0129(2) 0.0475(9) Uani 1 1 d U
Br1 Br -0.04648(5) -0.04648(5) -0.04648(5) 0.1120(6) Uani 1 3 d SU
C1 C 0.2167(3) 0.1231(3) -0.0040(3) 0.0388(12) Uani 1 1 d .
C2 C 0.2948(3) 0.1282(3) -0.0710(3) 0.0365(11) Uani 1 1 d .
C3 C 0.3017(3) 0.0651(3) -0.1415(3) 0.0353(11) Uani 1 1 d .
H3 H 0.2589 0.0183 -0.1461 0.042 Uiso 1 1 calc R
C4 C 0.2387(4) 0.1726(4) 0.4018(4) 0.0485(14) Uani 1 1 d .
H4 H 0.2975 0.1512 0.3907 0.058 Uiso 1 1 calc R
C5 C 0.1064(4) 0.2276(5) 0.3824(4) 0.072(2) Uani 1 1 d .
H5 H 0.0543 0.2513 0.3549 0.086 Uiso 1 1 calc R
C6 C 0.1177(5) 0.2156(5) 0.4733(4) 0.078(2) Uani 1 1 d .
H6 H 0.0756 0.2298 0.5188 0.093 Uiso 1 1 calc R
C7 C 0.2415(4) 0.1480(4) 0.5721(3) 0.0516(14) Uani 1 1 d .
H7A H 0.3062 0.1366 0.5634 0.062 Uiso 1 1 calc R
H7B H 0.2130 0.0908 0.5896 0.062 Uiso 1 1 calc R
C8 C 0.2291(4) 0.2170(3) 0.6485(3) 0.0448(13) Uani 1 1 d .
C9 C 0.1573(4) 0.2090(3) 0.7111(3) 0.0445(12) Uani 1 1 d .
C10 C 0.0849(5) 0.1345(4) 0.7009(5) 0.0719(19) Uani 1 1 d .
H10A H 0.1009 0.0951 0.6509 0.108 Uiso 1 1 calc R
H10B H 0.0266 0.1621 0.6891 0.108 Uiso 1 1 calc R
H10C H 0.0817 0.0994 0.7562 0.108 Uiso 1 1 calc R

loop_
_atom_site_aniso_label
_atom_site_aniso_U_11
_atom_site_aniso_U_22
_atom_site_aniso_U_33
_atom_site_aniso_U_23
_atom_site_aniso_U_13
_atom_site_aniso_U_12
Zn1 0.0377(3) 0.0377(3) 0.0377(3) 0.0030(3) 0.0030(3) 0.0030(3)
Ni1 0.0362(3) 0.0362(3) 0.0362(3) 0.0005(3) 0.0005(3) 0.0005(3)
N1 0.040(2) 0.054(3) 0.035(2) 0.001(2) -0.0053(19) 0.004(2)
N2 0.050(3) 0.054(3) 0.042(2) 0.000(2) 0.000(2) 0.009(2)
O1 0.052(2) 0.0378(18) 0.0371(17) -0.0033(17) 0.0118(17) -0.0006(16)
O2 0.0441(12) 0.0412(12) 0.0573(12) -0.0082(10) 0.0151(10) -0.0103(10)
Br1 0.1120(6) 0.1120(6) 0.1120(6) -0.0316(5) -0.0316(5) -0.0316(5)
C1 0.042(3) 0.039(3) 0.036(3) 0.004(2) 0.007(2) 0.009(2)
C2 0.037(3) 0.036(3) 0.037(3) 0.000(2) 0.002(2) 0.001(2)
C3 0.038(3) 0.029(2) 0.039(3) -0.001(2) -0.001(2) 0.000(2)
C4 0.047(3) 0.049(3) 0.049(3) -0.006(3) 0.001(3) 0.008(3)
C5 0.052(4) 0.115(6) 0.048(4) 0.012(4) 0.003(3) 0.035(4)
C6 0.062(4) 0.130(7) 0.042(4) 0.012(4) 0.013(3) 0.038(4)
C7 0.064(4) 0.044(3) 0.047(3) -0.002(3) -0.006(3) 0.013(3)
C8 0.049(3) 0.045(3) 0.040(3) 0.009(2) -0.003(3) 0.008(3)
C9 0.055(3) 0.038(3) 0.041(3) 0.008(2) -0.005(3) 0.009(3)
C10 0.083(5) 0.052(4) 0.081(5) -0.001(4) 0.008(4) -0.016(3)

loop_
_atom_type_symbol
_atom_type_description
_atom_type_scat_dispersion_real
_atom_type_scat_dispersion_imag
_atom_type_scat_source
C C 0.0033 0.0016 'International Tables Vol C Tables 4.2.6.8 and 6.1.1.4'
H H 0.0000 0.0000 'International Tables Vol C Tables 4.2.6.8 and 6.1.1.4'
N N 0.0061 0.0033 'International Tables Vol C Tables 4.2.6.8 and 6.1.1.4'
O O 0.0106 0.0060 'International Tables Vol C Tables 4.2.6.8 and 6.1.1.4'
Ni Ni 0.3393 1.1124 'International Tables Vol C Tables 4.2.6.8 and 6.1.1.4'
Zn Zn 0.2839 1.4301 'International Tables Vol C Tables 4.2.6.8 and 6.1.1.4'
Br Br -0.2901 2.4595 'International Tables Vol C Tables 4.2.6.8 and 6.1.1.4'

loop_
_geom_angle_atom_site_label_1
_geom_angle_atom_site_label_2
_geom_angle_atom_site_label_3
_geom_angle
_geom_angle_site_symmetry_1
_geom_angle_site_symmetry_3
O2 Zn1 O2 111.91(10) 9 .
O2 Zn1 O2 111.91(10) 9 5
O2 Zn1 O2 111.91(10) . 5
O2 Zn1 Br1 106.91(11) 9 .
O2 Zn1 Br1 106.91(11) . .
O2 Zn1 Br1 106.91(11) 5 .
N1 Ni1 N1 93.81(17) . 9
N1 Ni1 N1 93.81(17) . 5
N1 Ni1 N1 93.81(17) 9 5
N1 Ni1 O1 86.17(16) . 9
N1 Ni1 O1 177.72(15) 9 9
N1 Ni1 O1 88.46(14) 5 9
N1 Ni1 O1 88.46(14) . 5
N1 Ni1 O1 86.17(16) 9 5
N1 Ni1 O1 177.72(15) 5 5
O1 Ni1 O1 91.55(14) 9 5
N1 Ni1 O1 177.72(15) . .
N1 Ni1 O1 88.46(14) 9 .
N1 Ni1 O1 86.16(16) 5 .
O1 Ni1 O1 91.55(14) 9 .
O1 Ni1 O1 91.55(14) 5 .
C4 N1 C5 104.6(4) . .
C4 N1 Ni1 130.7(4) . .
C5 N1 Ni1 124.6(4) . .
C4 N2 C6 105.6(4) . .
C4 N2 C7 127.5(5) . .
C6 N2 C7 126.8(5) . .
C1 O1 Ni1 135.9(3) . .
C1 O2 Zn1 122.6(3) . .
O1 C1 O2 126.7(4) . .
O1 C1 C2 117.9(5) . .
O2 C1 C2 115.4(4) . .
C3 C2 C3 119.3(5) . 6
C3 C2 C1 120.3(4) . .
C3 C2 C1 120.3(4) 6 .
C2 C3 C2 120.7(5) . 12_554
C2 C3 H3 119.6 . .
C2 C3 H3 119.6 12_554 .
N1 C4 N2 112.8(5) . .
N1 C4 H4 123.6 . .
N2 C4 H4 123.6 . .
C6 C5 N1 109.8(5) . .
C6 C5 H5 125.1 . .
N1 C5 H5 125.1 . .
C5 C6 N2 107.1(5) . .
C5 C6 H6 126.4 . .
N2 C6 H6 126.4 . .
N2 C7 C8 112.5(4) . .
N2 C7 H7A 109.1 . .
C8 C7 H7A 109.1 . .
N2 C7 H7B 109.1 . .
C8 C7 H7B 109.1 . .
H7A C7 H7B 107.8 . .
C9 C8 C9 119.5(6) 12_565 .
C9 C8 C7 119.4(5) 12_565 .
C9 C8 C7 121.1(5) . .
C8 C9 C8 120.5(6) 6_456 .
C8 C9 C10 118.3(5) 6_456 .
C8 C9 C10 121.1(5) . .
C9 C10 H10A 109.5 . .
C9 C10 H10B 109.5 . .
H10A C10 H10B 109.5 . .
C9 C10 H10C 109.5 . .
H10A C10 H10C 109.5 . .
H10B C10 H10C 109.5 . .

loop_
_geom_bond_atom_site_label_1
_geom_bond_atom_site_label_2
_geom_bond_distance
_geom_bond_site_symmetry_2
Zn1 O2 1.939(3) 9
Zn1 O2 1.940(3) .
Zn1 O2 1.940(3) 5
Zn1 Br1 2.3595(17) .
Ni1 N1 2.079(4) .
Ni1 N1 2.079(4) 9
Ni1 N1 2.079(4) 5
Ni1 O1 2.111(3) 9
Ni1 O1 2.111(3) 5
Ni1 O1 2.111(3) .
N1 C4 1.313(7) .
N1 C5 1.361(7) .
N2 C4 1.346(7) .
N2 C6 1.356(8) .
N2 C7 1.462(6) .
O1 C1 1.244(6) .
O2 C1 1.264(6) .
C1 C2 1.508(7) .
C2 C3 1.389(6) .
C2 C3 1.389(7) 6
C3 C2 1.389(7) 12_554
C3 H3 0.9300 .
C4 H4 0.9300 .
C5 C6 1.353(8) .
C5 H5 0.9300 .
C6 H6 0.9300 .
C7 C8 1.519(7) .
C7 H7A 0.9700 .
C7 H7B 0.9700 .
C8 C9 1.396(7) 12_565
C8 C9 1.398(7) .
C9 C8 1.396(7) 6_456
C9 C10 1.528(8) .
C10 H10A 0.9600 .
C10 H10B 0.9600 .
C10 H10C 0.9600 .

loop_
_geom_torsion_atom_site_label_1
_geom_torsion_atom_site_label_2
_geom_torsion_atom_site_label_3
_geom_torsion_atom_site_label_4
_geom_torsion
_geom_torsion_site_symmetry_1
_geom_torsion_site_symmetry_4
N1 Ni1 N1 C4 -113.9(4) 9 .
N1 Ni1 N1 C4 -19.8(5) 5 .
O1 Ni1 N1 C4 68.4(5) 9 .
O1 Ni1 N1 C4 160.1(5) 5 .
O1 Ni1 N1 C4 70(4) . .
N1 Ni1 N1 C5 70.9(6) 9 .
N1 Ni1 N1 C5 165.0(5) 5 .
O1 Ni1 N1 C5 -106.8(5) 9 .
O1 Ni1 N1 C5 -15.2(5) 5 .
O1 Ni1 N1 C5 -106(4) . .
N1 Ni1 O1 C1 -8(4) . .
N1 Ni1 O1 C1 175.9(5) 9 .
N1 Ni1 O1 C1 81.9(5) 5 .
O1 Ni1 O1 C1 -6.4(5) 9 .
O1 Ni1 O1 C1 -98.0(4) 5 .
O2 Zn1 O2 C1 -91.8(3) 9 .
O2 Zn1 O2 C1 34.7(4) 5 .
Br1 Zn1 O2 C1 151.4(4) . .
Ni1 O1 C1 O2 54.2(8) . .
Ni1 O1 C1 C2 -127.5(4) . .
Zn1 O2 C1 O1 11.9(7) . .
Zn1 O2 C1 C2 -166.4(3) . .
O1 C1 C2 C3 -173.2(4) . .
O2 C1 C2 C3 5.3(7) . .
O1 C1 C2 C3 4.2(7) . 6
O2 C1 C2 C3 -177.3(5) . 6
C3 C2 C3 C2 0.6(10) 6 12_554
C1 C2 C3 C2 178.0(3) . 12_554
C5 N1 C4 N2 1.7(7) . .
Ni1 N1 C4 N2 -174.2(4) . .
C6 N2 C4 N1 -2.1(7) . .
C7 N2 C4 N1 174.4(5) . .
C4 N1 C5 C6 -0.7(8) . .
Ni1 N1 C5 C6 175.6(5) . .
N1 C5 C6 N2 -0.5(9) . .
C4 N2 C6 C5 1.5(8) . .
C7 N2 C6 C5 -175.0(6) . .
C4 N2 C7 C8 136.9(5) . .
C6 N2 C7 C8 -47.4(9) . .
N2 C7 C8 C9 -83.8(6) . 12_565
N2 C7 C8 C9 97.0(6) . .
C9 C8 C9 C8 -1.5(10) 12_565 6_456
C7 C8 C9 C8 177.7(3) . 6_456
C9 C8 C9 C10 176.5(4) 12_565 .
C7 C8 C9 C10 -4.3(7) . .
